data_1502402
loop_
_publ_author_name
'Pieters, Gr\'egory'
'Gaucher, Anne'
'Marrot, J\'er\^ome'
'Maurel, Fran\,cois'
'Naubron, Jean-Val\`ere'
'Jean, Marion'
'Vanthuyne, Nicolas'
'Crassous, Jeanne'
'Prim, Damien'

_publ_section_title
;
 New chiral cyclooctatriene-based polycyclic architectures.
;
_journal_issue 16
_journal_name_full 'Organic letters'
_journal_page_first 4450
_journal_page_last 4453
_journal_paper_doi 10.1021/ol201804h
_journal_volume 13
_journal_year 2011
_chemical_formula_sum 'C24 H16'
_chemical_formula_weight 304.37
_chemical_name_systematic
; 
 ? 
;
_space_group_IT_number 14
_symmetry_cell_setting monoclinic
_symmetry_space_group_name_Hall '-P 2ybc'
_symmetry_space_group_name_H-M 'P 1 21/c 1'
_atom_sites_solution_hydrogens geom
_atom_sites_solution_primary direct
_atom_sites_solution_secondary difmap
_audit_creation_method SHELXL-97
_cell_angle_alpha 90.00
_cell_angle_beta 99.9930(10)
_cell_angle_gamma 90.00
_cell_formula_units_Z 4
_cell_length_a 10.1508(2)
_cell_length_b 10.3780(2)
_cell_length_c 15.3210(4)
_cell_measurement_reflns_used 7581
_cell_measurement_temperature 296(2)
_cell_measurement_theta_max 24.91
_cell_measurement_theta_min 2.38
_cell_volume 1589.50(6)
_computing_cell_refinement 'Bruker SAINT'
_computing_data_collection 'Bruker APEX2'
_computing_data_reduction 'Bruker SAINT'
_computing_molecular_graphics 'Bruker SHELXTL'
_computing_publication_material 'Bruker SHELXTL'
_computing_structure_refinement 'SHELXL-97 (Sheldrick, 1997)'
_computing_structure_solution 'SHELXS-97 (Sheldrick, 1990)'
_diffrn_ambient_temperature 296(2)
_diffrn_detector_area_resol_mean 512x512
_diffrn_measured_fraction_theta_full 0.994
_diffrn_measured_fraction_theta_max 0.994
_diffrn_measurement_device_type 'Bruker APEX-II CCD'
_diffrn_measurement_method '\f and \w scans'
_diffrn_radiation_monochromator graphite
_diffrn_radiation_source 'fine-focus sealed tube'
_diffrn_radiation_type MoK\a
_diffrn_radiation_wavelength 0.71073
_diffrn_reflns_av_R_equivalents 0.0342
_diffrn_reflns_av_sigmaI/netI 0.0162
_diffrn_reflns_limit_h_max 12
_diffrn_reflns_limit_h_min -12
_diffrn_reflns_limit_k_max 12
_diffrn_reflns_limit_k_min -12
_diffrn_reflns_limit_l_max 18
_diffrn_reflns_limit_l_min -18
_diffrn_reflns_number 58937
_diffrn_reflns_theta_full 25.00
_diffrn_reflns_theta_max 25.00
_diffrn_reflns_theta_min 2.38
_diffrn_standards_number 0
_exptl_absorpt_coefficient_mu 0.072
_exptl_absorpt_correction_T_max 0.9928
_exptl_absorpt_correction_T_min 0.9787
_exptl_absorpt_correction_type multi-scan
_exptl_absorpt_process_details 'SADABS (Sheldrick, V2.10)'
_exptl_crystal_colour colorless
_exptl_crystal_density_diffrn 1.272
_exptl_crystal_density_method 'not measured'
_exptl_crystal_description parallelepiped
_exptl_crystal_F_000 640
_exptl_crystal_size_max 0.30
_exptl_crystal_size_mid 0.20
_exptl_crystal_size_min 0.10
_refine_diff_density_max 0.128
_refine_diff_density_min -0.130
_refine_diff_density_rms 0.026
_refine_ls_extinction_method none
_refine_ls_goodness_of_fit_ref 1.128
_refine_ls_hydrogen_treatment constr
_refine_ls_matrix_type full
_refine_ls_number_parameters 217
_refine_ls_number_reflns 2782
_refine_ls_number_restraints 0
_refine_ls_restrained_S_all 1.128
_refine_ls_R_factor_all 0.0492
_refine_ls_R_factor_gt 0.0478
_refine_ls_shift/su_max 0.000
_refine_ls_shift/su_mean 0.000
_refine_ls_structure_factor_coef Fsqd
_refine_ls_weighting_details 'calc w=1/[\s^2^(Fo^2^)+(0.0311P)^2^+0.5079P] where P=(Fo^2^+2Fc^2^)/3'
_refine_ls_weighting_scheme calc
_refine_ls_wR_factor_gt 0.1052
_refine_ls_wR_factor_ref 0.1060
_reflns_number_gt 2691
_reflns_number_total 2782
_reflns_threshold_expression >2sigma(I)
_cod_data_source_file ol201804h_si_002.cif
_cod_data_source_block 1
_cod_depositor_comments
;
The following automatic conversions were performed:

'_symmetry_cell_setting' value 'Monoclinic' changed to 'monoclinic'
according to /home/saulius/struct/CIF-dictionaries/cif_core.dic
dictionary named 'cif_core.dic' version 2.4.1 from 2010-06-29.

Automatic conversion script
Id: cif_fix_values 1715 2011-07-08 13:25:40Z adriana 
;
_cod_original_sg_symbol_H-M P2(1)/c
_cod_database_code 1502402

loop_
_symmetry_equiv_pos_as_xyz
'x, y, z'
'-x, y+1/2, -z+1/2'
'-x, -y, -z'
'x, -y-1/2, z-1/2'

loop_
_atom_site_label
_atom_site_type_symbol
_atom_site_fract_x
_atom_site_fract_y
_atom_site_fract_z
_atom_site_U_iso_or_equiv
_atom_site_adp_type
_atom_site_occupancy
_atom_site_symmetry_multiplicity
_atom_site_calc_flag
_atom_site_refinement_flags
C1 C 0.28869(15) -0.06494(15) 0.20919(10) 0.0482(4) Uani 1 1 d .
C2 C 0.29306(18) -0.19915(16) 0.21441(11) 0.0597(4) Uani 1 1 d .
H2 H 0.3647 -0.2388 0.2505 0.072 Uiso 1 1 calc R
C3 C 0.19380(19) -0.27405(17) 0.16736(13) 0.0668(5) Uani 1 1 d .
H3 H 0.1989 -0.3634 0.1712 0.080 Uiso 1 1 calc R
C4 C 0.08679(19) -0.21612(17) 0.11449(12) 0.0643(5) Uani 1 1 d .
H4 H 0.0194 -0.2662 0.0822 0.077 Uiso 1 1 calc R
C5 C 0.07975(16) -0.08324(16) 0.10947(11) 0.0539(4) Uani 1 1 d .
H5 H 0.0063 -0.0447 0.0744 0.065 Uiso 1 1 calc R
C6 C 0.18061(14) -0.00557(14) 0.15593(9) 0.0459(4) Uani 1 1 d .
C7 C 0.16048(14) 0.13765(15) 0.14966(10) 0.0469(4) Uani 1 1 d .
C8 C 0.04508(16) 0.18209(17) 0.17505(12) 0.0614(4) Uani 1 1 d .
H8 H -0.0040 0.1260 0.2043 0.074 Uiso 1 1 calc R
C9 C -0.00150(18) 0.30852(18) 0.15864(13) 0.0686(5) Uani 1 1 d .
H9 H -0.0761 0.3375 0.1806 0.082 Uiso 1 1 calc R
C10 C 0.06360(17) 0.38749(17) 0.11047(12) 0.0628(5) Uani 1 1 d .
H10 H 0.0301 0.4697 0.0962 0.075 Uiso 1 1 calc R
C11 C 0.18194(16) 0.34759(15) 0.08121(10) 0.0529(4) Uani 1 1 d .
C12 C 0.24061(14) 0.22442(14) 0.10771(9) 0.0447(3) Uani 1 1 d .
C13 C 0.37002(15) 0.19937(14) 0.08499(9) 0.0458(4) Uani 1 1 d .
C14 C 0.41637(17) 0.27799(17) 0.02313(10) 0.0562(4) Uani 1 1 d .
C15 C 0.3502(2) 0.39126(18) -0.00866(12) 0.0668(5) Uani 1 1 d .
H15 H 0.3814 0.4406 -0.0515 0.080 Uiso 1 1 calc R
C16 C 0.23972(19) 0.42839(17) 0.02371(12) 0.0642(5) Uani 1 1 d .
H16 H 0.2014 0.5083 0.0078 0.077 Uiso 1 1 calc R
C17 C 0.54471(18) 0.22723(19) 0.00088(13) 0.0687(5) Uani 1 1 d .
H17A H 0.5320 0.1953 -0.0595 0.082 Uiso 1 1 calc R
H17B H 0.6134 0.2933 0.0083 0.082 Uiso 1 1 calc R
C18 C 0.58029(16) 0.12059(18) 0.06589(11) 0.0586(4) Uani 1 1 d .
C19 C 0.47912(14) 0.10595(15) 0.11764(10) 0.0481(4) Uani 1 1 d .
C20 C 0.50346(14) 0.02572(16) 0.19192(10) 0.0506(4) Uani 1 1 d .
C21 C 0.62108(16) -0.04581(19) 0.20647(13) 0.0667(5) Uani 1 1 d .
H21 H 0.6371 -0.1013 0.2548 0.080 Uiso 1 1 calc R
C22 C 0.71513(18) -0.0370(2) 0.15118(16) 0.0788(6) Uani 1 1 d .
H22 H 0.7913 -0.0884 0.1613 0.095 Uiso 1 1 calc R
C23 C 0.69569(17) 0.0476(2) 0.08171(15) 0.0741(6) Uani 1 1 d .
H23 H 0.7597 0.0560 0.0454 0.089 Uiso 1 1 calc R
C24 C 0.40494(16) 0.01339(16) 0.25435(10) 0.0541(4) Uani 1 1 d .
H24A H 0.4467 -0.0287 0.3087 0.065 Uiso 1 1 calc R
H24B H 0.3747 0.0980 0.2692 0.065 Uiso 1 1 calc R

loop_
_atom_site_aniso_label
_atom_site_aniso_U_11
_atom_site_aniso_U_22
_atom_site_aniso_U_33
_atom_site_aniso_U_23
_atom_site_aniso_U_13
_atom_site_aniso_U_12
C1 0.0520(8) 0.0495(9) 0.0461(8) 0.0056(7) 0.0171(7) 0.0030(7)
C2 0.0652(10) 0.0531(10) 0.0628(10) 0.0122(8) 0.0170(8) 0.0108(8)
C3 0.0785(12) 0.0454(9) 0.0805(12) 0.0054(9) 0.0254(10) -0.0014(9)
C4 0.0689(11) 0.0542(10) 0.0720(11) -0.0008(9) 0.0183(9) -0.0137(8)
C5 0.0500(9) 0.0556(9) 0.0574(9) 0.0086(8) 0.0131(7) -0.0040(7)
C6 0.0474(8) 0.0466(8) 0.0471(8) 0.0060(6) 0.0175(6) 0.0004(6)
C7 0.0452(8) 0.0472(8) 0.0490(8) 0.0038(7) 0.0103(6) 0.0017(6)
C8 0.0545(9) 0.0585(10) 0.0755(11) 0.0063(9) 0.0235(8) 0.0053(8)
C9 0.0564(10) 0.0636(11) 0.0888(13) 0.0001(10) 0.0213(9) 0.0134(9)
C10 0.0581(10) 0.0483(9) 0.0787(12) 0.0012(8) 0.0025(9) 0.0095(8)
C11 0.0556(9) 0.0447(8) 0.0551(9) 0.0015(7) 0.0006(7) -0.0038(7)
C12 0.0472(8) 0.0441(8) 0.0421(7) -0.0006(6) 0.0055(6) -0.0021(6)
C13 0.0502(8) 0.0463(8) 0.0413(7) -0.0048(6) 0.0091(6) -0.0085(6)
C14 0.0617(10) 0.0586(10) 0.0498(9) -0.0037(7) 0.0136(7) -0.0162(8)
C15 0.0810(12) 0.0623(11) 0.0574(10) 0.0126(8) 0.0131(9) -0.0194(9)
C16 0.0728(11) 0.0499(9) 0.0656(10) 0.0111(8) -0.0001(9) -0.0075(8)
C17 0.0669(11) 0.0797(13) 0.0657(11) -0.0121(10) 0.0287(9) -0.0242(10)
C18 0.0482(9) 0.0687(11) 0.0612(10) -0.0183(8) 0.0161(7) -0.0147(8)
C19 0.0406(7) 0.0531(9) 0.0508(8) -0.0136(7) 0.0087(6) -0.0075(6)
C20 0.0430(8) 0.0542(9) 0.0523(9) -0.0092(7) 0.0015(6) -0.0020(7)
C21 0.0485(9) 0.0700(12) 0.0765(12) -0.0076(9) -0.0036(8) 0.0041(8)
C22 0.0424(9) 0.0891(15) 0.1033(16) -0.0186(13) 0.0085(10) 0.0056(9)
C23 0.0440(9) 0.0918(15) 0.0902(14) -0.0282(12) 0.0220(9) -0.0094(9)
C24 0.0590(9) 0.0580(10) 0.0443(8) 0.0014(7) 0.0058(7) 0.0074(8)

loop_
_atom_type_symbol
_atom_type_description
_atom_type_scat_dispersion_real
_atom_type_scat_dispersion_imag
_atom_type_scat_source
C C 0.0033 0.0016 'International Tables Vol C Tables 4.2.6.8 and 6.1.1.4'
H H 0.0000 0.0000 'International Tables Vol C Tables 4.2.6.8 and 6.1.1.4'

loop_
_geom_angle_atom_site_label_1
_geom_angle_atom_site_label_2
_geom_angle_atom_site_label_3
_geom_angle
C6 C1 C2 119.29(15)
C6 C1 C24 120.49(14)
C2 C1 C24 120.01(15)
C3 C2 C1 121.44(16)
C3 C2 H2 119.3
C1 C2 H2 119.3
C2 C3 C4 119.61(17)
C2 C3 H3 120.2
C4 C3 H3 120.2
C3 C4 C5 119.78(17)
C3 C4 H4 120.1
C5 C4 H4 120.1
C4 C5 C6 121.40(16)
C4 C5 H5 119.3
C6 C5 H5 119.3
C1 C6 C5 118.46(14)
C1 C6 C7 124.08(14)
C5 C6 C7 117.33(14)
C8 C7 C12 119.46(14)
C8 C7 C6 115.26(14)
C12 C7 C6 124.57(13)
C7 C8 C9 122.67(16)
C7 C8 H8 118.7
C9 C8 H8 118.7
C10 C9 C8 118.96(16)
C10 C9 H9 120.5
C8 C9 H9 120.5
C9 C10 C11 121.23(16)
C9 C10 H10 119.4
C11 C10 H10 119.4
C10 C11 C16 119.35(16)
C10 C11 C12 120.22(15)
C16 C11 C12 120.41(15)
C7 C12 C11 116.36(13)
C7 C12 C13 127.28(13)
C11 C12 C13 116.27(13)
C14 C13 C12 119.26(14)
C14 C13 C19 106.87(13)
C12 C13 C19 133.77(13)
C13 C14 C15 122.04(16)
C13 C14 C17 111.01(16)
C15 C14 C17 126.90(16)
C16 C15 C14 119.24(16)
C16 C15 H15 120.4
C14 C15 H15 120.4
C15 C16 C11 121.12(17)
C15 C16 H16 119.4
C11 C16 H16 119.4
C18 C17 C14 103.21(14)
C18 C17 H17A 111.1
C14 C17 H17A 111.1
C18 C17 H17B 111.1
C14 C17 H17B 111.1
H17A C17 H17B 109.1
C23 C18 C19 121.38(18)
C23 C18 C17 128.63(17)
C19 C18 C17 109.87(15)
C20 C19 C18 118.63(15)
C20 C19 C13 132.58(13)
C18 C19 C13 108.19(14)
C21 C20 C19 118.31(16)
C21 C20 C24 119.98(16)
C19 C20 C24 121.70(14)
C22 C21 C20 122.03(19)
C22 C21 H21 119.0
C20 C21 H21 119.0
C23 C22 C21 119.81(18)
C23 C22 H22 120.1
C21 C22 H22 120.1
C22 C23 C18 119.49(18)
C22 C23 H23 120.3
C18 C23 H23 120.3
C1 C24 C20 108.02(12)
C1 C24 H24A 110.1
C20 C24 H24A 110.1
C1 C24 H24B 110.1
C20 C24 H24B 110.1
H24A C24 H24B 108.4

loop_
_geom_bond_atom_site_label_1
_geom_bond_atom_site_label_2
_geom_bond_distance
C1 C6 1.392(2)
C1 C2 1.395(2)
C1 C24 1.500(2)
C2 C3 1.374(3)
C2 H2 0.9300
C3 C4 1.376(3)
C3 H3 0.9300
C4 C5 1.382(2)
C4 H4 0.9300
C5 C6 1.397(2)
C5 H5 0.9300
C6 C7 1.501(2)
C7 C8 1.376(2)
C7 C12 1.438(2)
C8 C9 1.403(2)
C8 H8 0.9300
C9 C10 1.350(3)
C9 H9 0.9300
C10 C11 1.415(2)
C10 H10 0.9300
C11 C16 1.415(2)
C11 C12 1.439(2)
C12 C13 1.440(2)
C13 C14 1.393(2)
C13 C19 1.491(2)
C14 C15 1.399(3)
C14 C17 1.498(2)
C15 C16 1.358(3)
C15 H15 0.9300
C16 H16 0.9300
C17 C18 1.491(3)
C17 H17A 0.9700
C17 H17B 0.9700
C18 C23 1.380(3)
C18 C19 1.410(2)
C19 C20 1.397(2)
C20 C21 1.391(2)
C20 C24 1.504(2)
C21 C22 1.385(3)
C21 H21 0.9300
C22 C23 1.367(3)
C22 H22 0.9300
C23 H23 0.9300
C24 H24A 0.9700
C24 H24B 0.9700
